data_4024072
loop_
_publ_author_name
'Harry W. Gibson'
'Michael A. G. Berg'
'Jennifer Clifton Dickson'
'Pierre R. Lecavalier'
'Hong Wang'
'Joseph S. Merola'

_publ_contact_author 'Berg, Michael A. G.'
_publ_contact_author_email bergm2vt.edu
_publ_section_title
;
 Diastereomeric Reissert Compounds of Isoquinoline and
 6,7-Dimethoxy-3,4-dihydroisoquinoline in Stereoselective Synthesis
;
_journal_name_full 'Journal of Organic Chemistry'
_journal_page_first 5759
_journal_page_last 5770
_journal_paper_doi 10.1021/jo070786k
_journal_volume 72
_journal_year 2007
_chemical_absolute_configuration rm
_chemical_compound_source 'synthesis as described'
_chemical_formula_moiety 'C25 H35 N1 O3'
_chemical_formula_sum 'C25 H35 N O3'
_chemical_formula_weight 397.54
_chemical_name_systematic
;
 ?
;
_space_group_IT_number 19
_symmetry_cell_setting orthorhombic
_symmetry_Int_Tables_number 19
_symmetry_space_group_name_Hall 'P 2ac 2ab'
_symmetry_space_group_name_H-M 'P 21 21 21'
_atom_sites_solution_hydrogens geom
_atom_sites_solution_primary direct
_atom_sites_solution_secondary difmap
_audit_creation_date 2006-09-21T19:21:13-00:00
_audit_creation_method 'WinGX routine CIF_UPDATE'
_cell_angle_alpha 90(0)
_cell_angle_beta 90(0)
_cell_angle_gamma 90(0)
_cell_formula_units_Z 4
_cell_length_a 9.567(2)
_cell_length_b 10.794(2)
_cell_length_c 23.003(6)
_cell_measurement_reflns_used 3752
_cell_measurement_temperature 298(2)
_cell_measurement_theta_max 27.5
_cell_measurement_theta_min 1.75
_cell_measurement_wavelength 0.71073
_cell_volume 2375.3(9)
_computing_cell_refinement 'Siemens SHELXTL PLUS (VMS) (Sheldrick, 1990)'
_computing_data_collection 'Siemens SHELXTL PLUS (VMS) (Sheldrick, 1990)'
_computing_data_reduction 'Siemens SHELXTL PLUS (VMS) (Sheldrick, 1990)'
_computing_molecular_graphics 'Ortep 3 (Farrugia, 1997)'
_computing_publication_material 'WinGX (Farrugia, 1999)'
_computing_structure_refinement 'SHELXL-97 (Sheldrick, 1997)'
_computing_structure_solution 'Siemens SHELXTL PLUS (VMS) (Sheldrick, 1990)'
_diffrn_ambient_temperature 298(2)
_diffrn_detector 'scintillation counter'
_diffrn_measured_fraction_theta_full 0.977
_diffrn_measured_fraction_theta_max 0.976
_diffrn_measurement_device 'four circle'
_diffrn_measurement_device_type 'Siemens R3m/V four-circle defractometer'
_diffrn_measurement_method 'Wyckoff scans'
_diffrn_radiation_monochromator graphite
_diffrn_radiation_probe x-ray
_diffrn_radiation_type MoK\a
_diffrn_radiation_wavelength 0.71073
_diffrn_reflns_av_R_equivalents 0.0208
_diffrn_reflns_av_unetI/netI 0.0459
_diffrn_reflns_limit_h_max 11
_diffrn_reflns_limit_h_min 0
_diffrn_reflns_limit_k_max 14
_diffrn_reflns_limit_k_min 0
_diffrn_reflns_limit_l_max 29
_diffrn_reflns_limit_l_min -5
_diffrn_reflns_number 3730
_diffrn_reflns_theta_full 27.5
_diffrn_reflns_theta_max 27.56
_diffrn_reflns_theta_min 2.08
_diffrn_source 'fine-focus sealed tube'
_diffrn_standards_decay_% 0
_diffrn_standards_interval_count 300
_diffrn_standards_number 2
_exptl_absorpt_coefficient_mu 0.072
_exptl_absorpt_correction_type none
_exptl_crystal_colour white
_exptl_crystal_density_diffrn 1.112
_exptl_crystal_density_method 'not measured'
_exptl_crystal_description prism
_exptl_crystal_F_000 864
_exptl_crystal_size_max 0.8
_exptl_crystal_size_mid 0.4
_exptl_crystal_size_min 0.4
_refine_diff_density_max 0.334
_refine_diff_density_min -0.183
_refine_diff_density_rms 0.037
_refine_ls_extinction_coef 0.024(5)
_refine_ls_extinction_expression Fc^*^=kFc[1+0.001xFc^2^\l^3^/sin(2\q)]^-1/4^
_refine_ls_extinction_method SHELXL
_refine_ls_goodness_of_fit_ref 1.021
_refine_ls_hydrogen_treatment constr
_refine_ls_matrix_type full
_refine_ls_number_parameters 270
_refine_ls_number_reflns 3030
_refine_ls_number_restraints 0
_refine_ls_restrained_S_all 1.021
_refine_ls_R_factor_all 0.1008
_refine_ls_R_factor_gt 0.0614
_refine_ls_shift/su_max 0
_refine_ls_shift/su_mean 0
_refine_ls_structure_factor_coef Fsqd
_refine_ls_weighting_details 'calc w=1/[\s^2^(Fo^2^)+(0.1188P)^2^+0.0000P] where P=(Fo^2^+2Fc^2^)/3'
_refine_ls_weighting_scheme calc
_refine_ls_wR_factor_gt 0.1667
_refine_ls_wR_factor_ref 0.2012
_reflns_number_gt 1765
_reflns_number_total 3030
_reflns_threshold_expression >2sigma(I)
_cod_data_source_file jo070786krom20070415_124424.cif
_cod_data_source_block jen
_cod_database_code 4024072

loop_
_symmetry_equiv_pos_as_xyz
'x, y, z'
'x+1/2, -y+1/2, -z'
'-x, y+1/2, -z+1/2'
'-x+1/2, -y, z+1/2'

loop_
_atom_site_label
_atom_site_type_symbol
_atom_site_fract_x
_atom_site_fract_y
_atom_site_fract_z
_atom_site_U_iso_or_equiv
_atom_site_adp_type
_atom_site_occupancy
_atom_site_symmetry_multiplicity
_atom_site_calc_flag
_atom_site_refinement_flags
_atom_site_disorder_assembly
_atom_site_disorder_group
C1 C 0.2134(4) 0.6941(4) 0.78146(17) 0.0556(10) Uani 1 1 d . . .
C2 C 0.2915(4) 0.6718(4) 0.72933(17) 0.0525(10) Uani 1 1 d . . .
C3 C 0.2662(4) 0.5715(4) 0.69160(17) 0.0587(10) Uani 1 1 d . . .
H3 H 0.1948 0.5159 0.7 0.07 Uiso 1 1 calc R . .
C4 C 0.3457(5) 0.5551(4) 0.64272(18) 0.0649(11) Uani 1 1 d . . .
H4 H 0.3271 0.4884 0.6183 0.078 Uiso 1 1 calc R . .
C5 C 0.4526(6) 0.6354(5) 0.6291(2) 0.0784(14) Uani 1 1 d . . .
H5 H 0.5061 0.6219 0.5959 0.094 Uiso 1 1 calc R . .
C6 C 0.4804(5) 0.7340(5) 0.6637(2) 0.0833(16) Uani 1 1 d . . .
H6 H 0.552 0.7884 0.6539 0.1 Uiso 1 1 calc R . .
C7 C 0.4012(5) 0.7545(4) 0.7146(2) 0.0678(12) Uani 1 1 d . . .
C8 C 0.4267(6) 0.8540(5) 0.7534(3) 0.0836(15) Uani 1 1 d . . .
H8 H 0.4987 0.9096 0.7459 0.1 Uiso 1 1 calc R . .
C9 C 0.3478(6) 0.8678(5) 0.8004(3) 0.0860(15) Uani 1 1 d . . .
H9 H 0.3661 0.9351 0.8245 0.103 Uiso 1 1 calc R . .
C10 C 0.0987(4) 0.6068(4) 0.80219(16) 0.0521(9) Uani 1 1 d . . .
H10 H 0.1101 0.5275 0.7819 0.062 Uiso 1 1 calc R . .
C11 C -0.0522(4) 0.6505(4) 0.79345(18) 0.0597(11) Uani 1 1 d . . .
C12 C -0.1494(5) 0.5465(5) 0.8149(2) 0.0817(14) Uani 1 1 d . . .
H12A H -0.245 0.5714 0.8101 0.123 Uiso 1 1 calc R . .
H12B H -0.1313 0.5305 0.8553 0.123 Uiso 1 1 calc R . .
H12C H -0.1325 0.4726 0.7928 0.123 Uiso 1 1 calc R . .
C13 C -0.0772(6) 0.6727(6) 0.7282(2) 0.0957(18) Uani 1 1 d . . .
H13A H -0.0109 0.7322 0.714 0.144 Uiso 1 1 calc R . .
H13B H -0.1703 0.7037 0.7224 0.144 Uiso 1 1 calc R . .
H13C H -0.0662 0.5962 0.7075 0.144 Uiso 1 1 calc R . .
C14 C -0.0830(6) 0.7687(4) 0.8280(2) 0.0848(16) Uani 1 1 d . . .
H14A H -0.0262 0.8352 0.8136 0.127 Uiso 1 1 calc R . .
H14B H -0.0623 0.755 0.8684 0.127 Uiso 1 1 calc R . .
H14C H -0.18 0.7899 0.8239 0.127 Uiso 1 1 calc R . .
C15 C 0.2345(5) 0.5250(4) 0.87811(17) 0.0579(10) Uani 1 1 d . . .
C16 C 0.3779(5) 0.4803(4) 0.96069(17) 0.0615(11) Uani 1 1 d . . .
H16 H 0.4435 0.4598 0.9294 0.074 Uiso 1 1 calc R . .
C17 C 0.4370(5) 0.5845(5) 0.9958(2) 0.0723(13) Uani 1 1 d . . .
H17 H 0.3677 0.604 1.0258 0.087 Uiso 1 1 calc R . .
C18 C 0.5673(6) 0.5368(6) 1.0276(3) 0.0959(18) Uani 1 1 d . . .
H18A H 0.6401 0.5196 0.9994 0.115 Uiso 1 1 calc R . .
H18B H 0.6014 0.6007 1.0537 0.115 Uiso 1 1 calc R . .
C19 C 0.5373(6) 0.4195(6) 1.0624(2) 0.0894(17) Uani 1 1 d . . .
H19A H 0.624 0.3899 1.0793 0.107 Uiso 1 1 calc R . .
H19B H 0.4745 0.44 1.0941 0.107 Uiso 1 1 calc R . .
C20 C 0.4733(6) 0.3169(5) 1.0271(2) 0.0837(15) Uani 1 1 d . . .
H20 H 0.5427 0.2919 0.998 0.1 Uiso 1 1 calc R . .
C21 C 0.3458(5) 0.3663(4) 0.99386(18) 0.0647(11) Uani 1 1 d . . .
H21A H 0.3128 0.303 0.9672 0.078 Uiso 1 1 calc R . .
H21B H 0.2713 0.3837 1.0213 0.078 Uiso 1 1 calc R . .
C22 C 0.4545(7) 0.7030(5) 0.9586(3) 0.0935(17) Uani 1 1 d . . .
H22 H 0.3655 0.7151 0.9383 0.112 Uiso 1 1 calc R . .
C23 C 0.5694(7) 0.6876(6) 0.9099(3) 0.111(2) Uani 1 1 d . . .
H23A H 0.6602 0.6836 0.9277 0.166 Uiso 1 1 calc R . .
H23B H 0.5657 0.7571 0.884 0.166 Uiso 1 1 calc R . .
H23C H 0.5523 0.6127 0.8886 0.166 Uiso 1 1 calc R . .
C24 C 0.4772(11) 0.8139(6) 0.9931(3) 0.134(3) Uani 1 1 d . . .
H24A H 0.5677 0.8099 1.0111 0.201 Uiso 1 1 calc R . .
H24B H 0.4065 0.8196 1.0226 0.201 Uiso 1 1 calc R . .
H24C H 0.4725 0.8854 0.9684 0.201 Uiso 1 1 calc R . .
C25 C 0.4385(8) 0.2033(6) 1.0627(3) 0.130(3) Uani 1 1 d . . .
H25A H 0.3668 0.2234 1.0904 0.195 Uiso 1 1 calc R . .
H25B H 0.5207 0.1759 1.083 0.195 Uiso 1 1 calc R . .
H25C H 0.4061 0.1385 1.0375 0.195 Uiso 1 1 calc R . .
N1 N 0.2405(5) 0.7892(3) 0.81616(16) 0.0744(11) Uani 1 1 d . . .
O1 O 0.2454(3) 0.5238(3) 0.93468(11) 0.0740(9) Uani 1 1 d . . .
O2 O 0.1168(3) 0.5850(3) 0.86402(11) 0.0616(8) Uani 1 1 d . . .
O3 O 0.3127(4) 0.4785(3) 0.84363(12) 0.0801(10) Uani 1 1 d . . .

loop_
_atom_site_aniso_label
_atom_site_aniso_U_11
_atom_site_aniso_U_22
_atom_site_aniso_U_33
_atom_site_aniso_U_23
_atom_site_aniso_U_13
_atom_site_aniso_U_12
C1 0.062(2) 0.046(2) 0.059(2) 0.0031(19) -0.007(2) 0.0028(19)
C2 0.050(2) 0.048(2) 0.060(2) 0.0146(19) -0.0099(18) -0.0037(17)
C3 0.058(2) 0.053(2) 0.065(2) 0.007(2) -0.004(2) 0.000(2)
C4 0.071(3) 0.067(2) 0.057(2) 0.007(2) 0.005(2) 0.003(2)
C5 0.075(3) 0.087(3) 0.073(3) 0.013(3) 0.017(3) -0.001(3)
C6 0.070(3) 0.089(4) 0.091(3) 0.042(3) 0.015(3) -0.017(3)
C7 0.065(3) 0.056(2) 0.082(3) 0.021(2) -0.019(2) -0.015(2)
C8 0.083(3) 0.072(3) 0.096(4) 0.018(3) -0.020(3) -0.025(3)
C9 0.096(4) 0.062(3) 0.100(4) -0.005(3) -0.028(4) -0.017(3)
C10 0.058(2) 0.0462(19) 0.052(2) 0.0025(17) 0.0030(18) 0.0017(19)
C11 0.058(2) 0.058(2) 0.064(2) 0.007(2) 0.000(2) 0.008(2)
C12 0.065(3) 0.081(3) 0.099(3) -0.001(3) 0.012(3) -0.003(3)
C13 0.068(3) 0.128(5) 0.091(4) 0.012(4) -0.020(3) 0.003(3)
C14 0.080(3) 0.063(3) 0.111(4) -0.001(3) -0.005(3) 0.028(3)
C15 0.068(3) 0.052(2) 0.053(2) 0.0091(19) 0.009(2) 0.015(2)
C16 0.066(3) 0.070(2) 0.049(2) 0.008(2) 0.013(2) 0.024(2)
C17 0.068(3) 0.081(3) 0.068(3) 0.005(3) 0.024(2) 0.005(3)
C18 0.070(3) 0.120(5) 0.098(4) -0.023(4) 0.011(3) -0.004(3)
C19 0.075(3) 0.138(5) 0.055(2) 0.009(3) -0.008(3) 0.027(4)
C20 0.089(4) 0.087(3) 0.075(3) 0.020(3) 0.003(3) 0.034(3)
C21 0.068(3) 0.067(2) 0.059(2) 0.004(2) 0.001(2) 0.006(2)
C22 0.091(4) 0.081(3) 0.108(4) 0.004(3) 0.021(3) -0.001(3)
C23 0.112(4) 0.117(4) 0.104(4) 0.033(4) 0.051(4) -0.006(4)
C24 0.205(8) 0.087(4) 0.110(5) 0.001(4) 0.027(6) -0.028(6)
C25 0.148(6) 0.102(4) 0.140(5) 0.059(4) 0.027(5) 0.043(5)
N1 0.091(3) 0.057(2) 0.074(2) -0.0083(19) -0.013(2) -0.011(2)
O1 0.0711(18) 0.095(2) 0.0556(16) 0.0165(16) 0.0110(16) 0.0353(18)
O2 0.0645(17) 0.0627(16) 0.0577(15) 0.0094(14) 0.0031(13) 0.0144(15)
O3 0.090(2) 0.092(2) 0.0585(16) -0.0057(16) 0.0066(17) 0.043(2)

loop_
_atom_type_symbol
_atom_type_description
_atom_type_scat_dispersion_real
_atom_type_scat_dispersion_imag
_atom_type_scat_source
C C 0.0033 0 'International Tables Vol C Tables 4.2.6.8 and 6.1.1.4'
H H 0 0 'International Tables Vol C Tables 4.2.6.8 and 6.1.1.4'
N N 0.0061 0 'International Tables Vol C Tables 4.2.6.8 and 6.1.1.4'
O O 0.0106 0 'International Tables Vol C Tables 4.2.6.8 and 6.1.1.4'

loop_
_geom_angle_atom_site_label_1
_geom_angle_atom_site_label_2
_geom_angle_atom_site_label_3
_geom_angle
_geom_angle_site_symmetry_1
_geom_angle_site_symmetry_3
_geom_angle_publ_flag
N1 C1 C2 122.1(4) . . ?
N1 C1 C10 115.6(4) . . ?
C2 C1 C10 122.3(3) . . ?
C3 C2 C7 117.6(4) . . ?
C3 C2 C1 123.7(3) . . ?
C7 C2 C1 118.7(4) . . ?
C4 C3 C2 120.7(4) . . ?
C3 C4 C5 121.2(4) . . ?
C6 C5 C4 120.4(4) . . ?
C5 C6 C7 120.3(4) . . ?
C6 C7 C8 123.3(5) . . ?
C6 C7 C2 119.8(4) . . ?
C8 C7 C2 116.9(5) . . ?
C9 C8 C7 120.0(5) . . ?
C8 C9 N1 124.6(5) . . ?
O2 C10 C1 108.8(3) . . ?
O2 C10 C11 106.9(3) . . ?
C1 C10 C11 116.5(3) . . ?
C14 C11 C10 111.7(4) . . ?
C14 C11 C13 110.3(4) . . ?
C10 C11 C13 108.8(4) . . ?
C14 C11 C12 108.9(4) . . ?
C10 C11 C12 107.6(3) . . ?
C13 C11 C12 109.5(4) . . ?
O3 C15 O1 127.3(4) . . ?
O3 C15 O2 124.5(4) . . ?
O1 C15 O2 108.2(3) . . ?
O1 C16 C21 107.1(4) . . ?
O1 C16 C17 107.7(4) . . ?
C21 C16 C17 115.2(3) . . ?
C16 C17 C18 108.1(4) . . ?
C16 C17 C22 111.3(4) . . ?
C18 C17 C22 117.0(5) . . ?
C19 C18 C17 112.1(4) . . ?
C20 C19 C18 113.8(4) . . ?
C19 C20 C25 113.1(5) . . ?
C19 C20 C21 109.7(4) . . ?
C25 C20 C21 112.2(5) . . ?
C16 C21 C20 112.4(4) . . ?
C24 C22 C17 113.3(5) . . ?
C24 C22 C23 111.7(6) . . ?
C17 C22 C23 112.3(5) . . ?
C1 N1 C9 117.6(4) . . ?
C15 O1 C16 118.3(3) . . ?
C15 O2 C10 114.5(3) . . ?

loop_
_geom_bond_atom_site_label_1
_geom_bond_atom_site_label_2
_geom_bond_distance
_geom_bond_site_symmetry_2
_geom_bond_publ_flag
C1 N1 1.325(5) . ?
C1 C2 1.434(5) . ?
C1 C10 1.523(5) . ?
C2 C3 1.408(6) . ?
C2 C7 1.419(5) . ?
C3 C4 1.369(6) . ?
C4 C5 1.377(7) . ?
C5 C6 1.355(7) . ?
C6 C7 1.412(7) . ?
C7 C8 1.417(7) . ?
C8 C9 1.328(8) . ?
C9 N1 1.379(7) . ?
C10 O2 1.452(5) . ?
C10 C11 1.533(6) . ?
C11 C14 1.532(6) . ?
C11 C13 1.538(7) . ?
C11 C12 1.540(6) . ?
C15 O3 1.200(5) . ?
C15 O1 1.305(5) . ?
C15 O2 1.339(5) . ?
C16 O1 1.479(5) . ?
C16 C21 1.480(6) . ?
C16 C17 1.495(7) . ?
C17 C18 1.534(8) . ?
C17 C22 1.547(7) . ?
C18 C19 1.525(9) . ?
C19 C20 1.504(8) . ?
C20 C25 1.513(8) . ?
C20 C21 1.534(7) . ?
C22 C24 1.452(8) . ?
C22 C23 1.579(7) . ?

loop_
_geom_torsion_atom_site_label_1
_geom_torsion_atom_site_label_2
_geom_torsion_atom_site_label_3
_geom_torsion_atom_site_label_4
_geom_torsion
_geom_torsion_site_symmetry_1
_geom_torsion_site_symmetry_2
_geom_torsion_site_symmetry_3
_geom_torsion_site_symmetry_4
_geom_torsion_publ_flag
N1 C1 C2 C3 179.6(4) . . . . ?
C10 C1 C2 C3 2.8(6) . . . . ?
N1 C1 C2 C7 -0.1(6) . . . . ?
C10 C1 C2 C7 -176.9(3) . . . . ?
C7 C2 C3 C4 0.3(5) . . . . ?
C1 C2 C3 C4 -179.4(4) . . . . ?
C2 C3 C4 C5 0.3(6) . . . . ?
C3 C4 C5 C6 -0.9(7) . . . . ?
C4 C5 C6 C7 0.9(7) . . . . ?
C5 C6 C7 C8 178.5(5) . . . . ?
C5 C6 C7 C2 -0.4(7) . . . . ?
C3 C2 C7 C6 -0.2(5) . . . . ?
C1 C2 C7 C6 179.5(4) . . . . ?
C3 C2 C7 C8 -179.1(4) . . . . ?
C1 C2 C7 C8 0.6(5) . . . . ?
C6 C7 C8 C9 179.9(5) . . . . ?
C2 C7 C8 C9 -1.2(7) . . . . ?
C7 C8 C9 N1 1.4(8) . . . . ?
N1 C1 C10 O2 -42.8(4) . . . . ?
C2 C1 C10 O2 134.2(4) . . . . ?
N1 C1 C10 C11 78.0(5) . . . . ?
C2 C1 C10 C11 -105.0(4) . . . . ?
O2 C10 C11 C14 59.0(4) . . . . ?
C1 C10 C11 C14 -62.9(5) . . . . ?
O2 C10 C11 C13 -179.0(4) . . . . ?
C1 C10 C11 C13 59.2(5) . . . . ?
O2 C10 C11 C12 -60.5(4) . . . . ?
C1 C10 C11 C12 177.7(4) . . . . ?
O1 C16 C17 C18 174.8(3) . . . . ?
C21 C16 C17 C18 55.3(5) . . . . ?
O1 C16 C17 C22 -55.4(5) . . . . ?
C21 C16 C17 C22 -174.8(4) . . . . ?
C16 C17 C18 C19 -53.1(5) . . . . ?
C22 C17 C18 C19 -179.7(4) . . . . ?
C17 C18 C19 C20 54.5(6) . . . . ?
C18 C19 C20 C25 -177.6(5) . . . . ?
C18 C19 C20 C21 -51.5(6) . . . . ?
O1 C16 C21 C20 -175.6(4) . . . . ?
C17 C16 C21 C20 -55.9(5) . . . . ?
C19 C20 C21 C16 51.2(5) . . . . ?
C25 C20 C21 C16 177.8(4) . . . . ?
C16 C17 C22 C24 165.3(6) . . . . ?
C18 C17 C22 C24 -69.7(7) . . . . ?
C16 C17 C22 C23 -67.0(6) . . . . ?
C18 C17 C22 C23 58.1(7) . . . . ?
C2 C1 N1 C9 0.2(6) . . . . ?
C10 C1 N1 C9 177.2(4) . . . . ?
C8 C9 N1 C1 -0.9(7) . . . . ?
O3 C15 O1 C16 11.4(7) . . . . ?
O2 C15 O1 C16 -170.5(3) . . . . ?
C21 C16 O1 C15 -115.8(4) . . . . ?
C17 C16 O1 C15 119.8(4) . . . . ?
O3 C15 O2 C10 -8.8(6) . . . . ?
O1 C15 O2 C10 173.0(3) . . . . ?
C1 C10 O2 C15 -65.0(4) . . . . ?
C11 C10 O2 C15 168.5(3) . . . . ?

loop_
_cod_related_entry_id
_cod_related_entry_database
_cod_related_entry_code
1 ChemSpider 30658829
